data_4345780
loop_
_publ_author_name
'Chitnis, Saurabh S.'
'Musgrave, Rebecca A.'
'Sparkes, Hazel A.'
'Pridmore, Natalie E.'
'Annibale, Vincent T.'
'Manners, Ian'

_publ_section_title
;
 Influence of Ring Strain and Bond Polarization on the Ring Expansion of
 Phosphorus Homocycles.
;
_journal_issue 8
_journal_name_full 'Inorganic chemistry'
_journal_page_first 4522
_journal_page_last 4538
_journal_paper_doi 10.1021/acs.inorgchem.7b00086
_journal_volume 56
_journal_year 2017
_chemical_formula_moiety 'C17 H37 N P3, C F3 O3 S'
_chemical_formula_sum 'C18 H37 F3 N O3 P3 S'
_chemical_formula_weight 497.45
_chemical_name_systematic
;
 ?
;
_space_group_crystal_system monoclinic
_space_group_IT_number 14
_space_group_name_Hall '-P 2yn'
_space_group_name_H-M_alt 'P 1 21/n 1'
_symmetry_space_group_name_Hall '-P 2yn'
_symmetry_space_group_name_H-M 'P 1 21/n 1'
_atom_sites_solution_hydrogens geom
_atom_sites_solution_primary iterative
_audit_creation_date 2016-10-19
_audit_creation_method
;
Olex2 1.2
(compiled 2016.09.09 svn.r3337 for OlexSys, GUI svn.r5227)
;
_cell_angle_alpha 90
_cell_angle_beta 94.3686(12)
_cell_angle_gamma 90
_cell_formula_units_Z 4
_cell_length_a 11.9530(8)
_cell_length_b 17.3078(12)
_cell_length_c 12.4903(8)
_cell_measurement_reflns_used 9980
_cell_measurement_temperature 100(2)
_cell_measurement_theta_max 27.837
_cell_measurement_theta_min 2.454
_cell_volume 2576.5(3)
_computing_cell_refinement 'SAINT v8.34A (Bruker, 2013)'
_computing_data_collection 'Apex 3 (Bruker, 2015)'
_computing_data_reduction 'SAINT v8.34A (Bruker, 2013)'
_computing_molecular_graphics 'Olex2 (Dolomanov et al., 2009)'
_computing_publication_material 'Olex2 (Dolomanov et al., 2009)'
_computing_structure_refinement 'ShelXL (Sheldrick, 2015)'
_computing_structure_solution
;
Superflip (Palatinus & Chapuis, 2007;Palatinus & van der Lee, 2008;
Palatinus et al., 2012)
;
_diffrn_ambient_temperature 100(2)
_diffrn_detector 'Bruker area detector'
_diffrn_detector_type 'CCD area detector'
_diffrn_measured_fraction_theta_full 1.000
_diffrn_measured_fraction_theta_max 1.000
_diffrn_measurement_device 'Bruker Apex II kappa CCD area detector'
_diffrn_measurement_device_type 'Bruker Apex II kappa CCD area detector'
_diffrn_measurement_method '\f and \w scans'
_diffrn_radiation_monochromator graphite
_diffrn_radiation_type MoK\a
_diffrn_radiation_wavelength 0.71073
_diffrn_reflns_av_R_equivalents 0.0223
_diffrn_reflns_av_unetI/netI 0.0198
_diffrn_reflns_Laue_measured_fraction_full 1.000
_diffrn_reflns_Laue_measured_fraction_max 1.000
_diffrn_reflns_limit_h_max 15
_diffrn_reflns_limit_h_min -15
_diffrn_reflns_limit_k_max 22
_diffrn_reflns_limit_k_min -22
_diffrn_reflns_limit_l_max 11
_diffrn_reflns_limit_l_min -16
_diffrn_reflns_number 23343
_diffrn_reflns_point_group_measured_fraction_full 1.000
_diffrn_reflns_point_group_measured_fraction_max 1.000
_diffrn_reflns_theta_full 26.000
_diffrn_reflns_theta_max 27.874
_diffrn_reflns_theta_min 2.015
_diffrn_source 'fine-focus sealed tube'
_diffrn_standards_number 0
_exptl_absorpt_coefficient_mu 0.351
_exptl_absorpt_correction_T_max 0.7456
_exptl_absorpt_correction_T_min 0.6485
_exptl_absorpt_correction_type multi-scan
_exptl_absorpt_process_details
;
SADABS-2014/5 (Bruker,2014/5) was used for absorption correction.
wR2(int) was 0.0535 before and 0.0346 after correction.
The Ratio of minimum to maximum transmission is 0.8698.
The \l/2 correction factor is 0.00150.
;
_exptl_crystal_colour colourless
_exptl_crystal_colour_primary colourless
_exptl_crystal_density_diffrn 1.282
_exptl_crystal_description block
_exptl_crystal_F_000 1056
_exptl_crystal_size_max 0.59
_exptl_crystal_size_mid 0.47
_exptl_crystal_size_min 0.23
_refine_diff_density_max 0.410
_refine_diff_density_min -0.268
_refine_diff_density_rms 0.044
_refine_ls_extinction_method none
_refine_ls_goodness_of_fit_ref 1.025
_refine_ls_hydrogen_treatment constr
_refine_ls_matrix_type full
_refine_ls_number_parameters 274
_refine_ls_number_reflns 6154
_refine_ls_number_restraints 0
_refine_ls_restrained_S_all 1.025
_refine_ls_R_factor_all 0.0312
_refine_ls_R_factor_gt 0.0260
_refine_ls_shift/su_max 0.001
_refine_ls_shift/su_mean 0.000
_refine_ls_structure_factor_coef Fsqd
_refine_ls_weighting_details 'w=1/[\s^2^(Fo^2^)+(0.0338P)^2^+0.8792P] where P=(Fo^2^+2Fc^2^)/3'
_refine_ls_weighting_scheme calc
_refine_ls_wR_factor_gt 0.0653
_refine_ls_wR_factor_ref 0.0680
_reflns_Friedel_coverage 0.000
_reflns_number_gt 5439
_reflns_number_total 6154
_reflns_threshold_expression 'I > 2\s(I)'
_cod_data_source_file ic7b00086_si_002.cif
_cod_data_source_block 8iPr
_cod_database_code 4345780
_shelxl_version_number 2013-4
_shelx_space_group_comment
;
The symmetry employed for this shelxl refinement is uniquely defined
by the following loop, which should always be used as a source of
symmetry information in preference to the above space-group names.
They are only intended as comments.
;
_olex2_refinement_description
;
1. Fixed Uiso
 At 1.2 times of:
  All C(H) groups
 At 1.5 times of:
  All C(H,H,H) groups
2.a Ternary CH refined with riding coordinates:
 C2(H2)
2.b Idealised Me refined as rotating group:
 C3(H3A,H3B,H3C), C4(H4A,H4B,H4C), C5(H5A,H5B,H5C), C7(H7A,H7B,H7C), C8(H8A,
 H8B,H8C), C9(H9A,H9B,H9C), C11(H11A,H11B,H11C), C12(H12A,H12B,H12C), C13(H13A,
 H13B,H13C), C15(H15A,H15B,H15C), C16(H16A,H16B,H16C), C17(H17A,H17B,H17C)
;
_olex2_submission_special_instructions 'No special instructions were received'

loop_
_space_group_symop_operation_xyz
'x, y, z'
'-x+1/2, y+1/2, -z+1/2'
'-x, -y, -z'
'x-1/2, -y-1/2, z-1/2'

loop_
_atom_site_label
_atom_site_type_symbol
_atom_site_fract_x
_atom_site_fract_y
_atom_site_fract_z
_atom_site_U_iso_or_equiv
_atom_site_adp_type
_atom_site_occupancy
_atom_site_site_symmetry_order
_atom_site_calc_flag
_atom_site_refinement_flags_posn
P1 P 0.20284(2) 0.50806(2) 0.24776(2) 0.01356(7) Uani 1 1 d .
P2 P 0.11566(2) 0.44523(2) 0.36948(2) 0.01379(7) Uani 1 1 d .
P3 P 0.24663(2) 0.35705(2) 0.34002(2) 0.01307(7) Uani 1 1 d .
N1 N 0.40575(8) 0.44375(5) 0.22060(8) 0.01575(19) Uani 1 1 d .
C1 C 0.31549(9) 0.43676(6) 0.26647(9) 0.0133(2) Uani 1 1 d .
C2 C 0.49073(9) 0.38220(7) 0.23308(10) 0.0165(2) Uani 1 1 d .
H2 H 0.4606 0.3385 0.2716 0.020 Uiso 1 1 calc R
C3 C 0.51899(13) 0.35628(9) 0.12221(12) 0.0344(3) Uani 1 1 d .
H3A H 0.4532 0.3352 0.0841 0.052 Uiso 1 1 calc GR
H3B H 0.5765 0.3175 0.1290 0.052 Uiso 1 1 calc GR
H3C H 0.5451 0.3997 0.0834 0.052 Uiso 1 1 calc GR
C4 C 0.59225(10) 0.41511(7) 0.29828(12) 0.0249(3) Uani 1 1 d .
H4A H 0.6214 0.4582 0.2607 0.037 Uiso 1 1 calc GR
H4B H 0.6490 0.3760 0.3084 0.037 Uiso 1 1 calc GR
H4C H 0.5705 0.4320 0.3669 0.037 Uiso 1 1 calc GR
C5 C 0.14892(11) 0.51091(8) 0.10957(10) 0.0223(3) Uani 1 1 d .
H5A H 0.1333 0.4593 0.0846 0.034 Uiso 1 1 calc GR
H5B H 0.2035 0.5341 0.0671 0.034 Uiso 1 1 calc GR
H5C H 0.0811 0.5409 0.1032 0.034 Uiso 1 1 calc GR
C6 C 0.24295(10) 0.60659(6) 0.29222(10) 0.0184(2) Uani 1 1 d .
C7 C 0.30194(11) 0.60335(7) 0.40552(11) 0.0244(3) Uani 1 1 d .
H7A H 0.2541 0.5781 0.4530 0.037 Uiso 1 1 calc GR
H7B H 0.3178 0.6549 0.4307 0.037 Uiso 1 1 calc GR
H7C H 0.3709 0.5750 0.4038 0.037 Uiso 1 1 calc GR
C8 C 0.32302(12) 0.64022(8) 0.21360(13) 0.0302(3) Uani 1 1 d .
H8A H 0.3864 0.6065 0.2098 0.045 Uiso 1 1 calc GR
H8B H 0.3483 0.6903 0.2382 0.045 Uiso 1 1 calc GR
H8C H 0.2844 0.6449 0.1437 0.045 Uiso 1 1 calc GR
C9 C 0.13440(11) 0.65439(7) 0.29312(11) 0.0223(3) Uani 1 1 d .
H9A H 0.0976 0.6557 0.2221 0.033 Uiso 1 1 calc GR
H9B H 0.1524 0.7061 0.3163 0.033 Uiso 1 1 calc GR
H9C H 0.0855 0.6312 0.3415 0.033 Uiso 1 1 calc GR
C10 C -0.02217(10) 0.40661(7) 0.30916(10) 0.0190(2) Uani 1 1 d .
C11 C -0.09995(11) 0.47659(8) 0.29510(13) 0.0295(3) Uani 1 1 d .
H11A H -0.1015 0.5033 0.3623 0.044 Uiso 1 1 calc GR
H11B H -0.1743 0.4596 0.2719 0.044 Uiso 1 1 calc GR
H11C H -0.0729 0.5108 0.2423 0.044 Uiso 1 1 calc GR
C12 C -0.06118(12) 0.35335(9) 0.39706(13) 0.0331(3) Uani 1 1 d .
H12A H -0.0111 0.3101 0.4062 0.050 Uiso 1 1 calc GR
H12B H -0.1356 0.3352 0.3766 0.050 Uiso 1 1 calc GR
H12C H -0.0612 0.3814 0.4633 0.050 Uiso 1 1 calc GR
C13 C -0.02033(12) 0.36152(10) 0.20432(13) 0.0366(4) Uani 1 1 d .
H13A H -0.0034 0.3960 0.1476 0.055 Uiso 1 1 calc GR
H13B H -0.0924 0.3383 0.1873 0.055 Uiso 1 1 calc GR
H13C H 0.0359 0.3219 0.2122 0.055 Uiso 1 1 calc GR
C14 C 0.31699(10) 0.34300(6) 0.48012(9) 0.0154(2) Uani 1 1 d .
C15 C 0.41313(11) 0.28470(7) 0.47505(10) 0.0221(3) Uani 1 1 d .
H15A H 0.3856 0.2387 0.4391 0.033 Uiso 1 1 calc GR
H15B H 0.4424 0.2720 0.5466 0.033 Uiso 1 1 calc GR
H15C H 0.4716 0.3069 0.4363 0.033 Uiso 1 1 calc GR
C16 C 0.22479(11) 0.30707(7) 0.54388(10) 0.0224(3) Uani 1 1 d .
H16A H 0.1661 0.3442 0.5509 0.034 Uiso 1 1 calc GR
H16B H 0.2562 0.2922 0.6139 0.034 Uiso 1 1 calc GR
H16C H 0.1945 0.2623 0.5066 0.034 Uiso 1 1 calc GR
C17 C 0.36095(10) 0.41719(7) 0.53447(10) 0.0185(2) Uani 1 1 d .
H17A H 0.4140 0.4412 0.4911 0.028 Uiso 1 1 calc GR
H17B H 0.3970 0.4051 0.6038 0.028 Uiso 1 1 calc GR
H17C H 0.2995 0.4519 0.5428 0.028 Uiso 1 1 calc GR
S1 S 0.32376(3) 0.82662(2) 0.56922(3) 0.02155(8) Uani 1 1 d .
F1 F 0.18211(7) 0.94317(5) 0.56986(7) 0.0346(2) Uani 1 1 d .
F2 F 0.23258(8) 0.89841(5) 0.72652(6) 0.0352(2) Uani 1 1 d .
F3 F 0.11452(7) 0.83545(5) 0.62207(7) 0.03132(19) Uani 1 1 d .
O1 O 0.41498(8) 0.88132(5) 0.58211(8) 0.0264(2) Uani 1 1 d .
O2 O 0.28327(9) 0.81317(7) 0.45915(9) 0.0379(3) Uani 1 1 d .
O3 O 0.33490(10) 0.75940(6) 0.63648(11) 0.0468(3) Uani 1 1 d .
C18 C 0.20778(11) 0.87835(7) 0.62434(10) 0.0203(2) Uani 1 1 d .

loop_
_atom_site_aniso_label
_atom_site_aniso_U_11
_atom_site_aniso_U_22
_atom_site_aniso_U_33
_atom_site_aniso_U_23
_atom_site_aniso_U_13
_atom_site_aniso_U_12
P1 0.01169(13) 0.01301(13) 0.01601(14) 0.00053(10) 0.00121(10) 0.00206(10)
P2 0.01127(13) 0.01401(14) 0.01626(14) -0.00242(10) 0.00217(10) -0.00061(10)
P3 0.01277(13) 0.01121(13) 0.01524(14) -0.00086(10) 0.00118(10) -0.00039(10)
N1 0.0133(4) 0.0157(5) 0.0182(5) 0.0008(4) 0.0009(4) 0.0020(4)
C1 0.0129(5) 0.0121(5) 0.0147(5) -0.0001(4) -0.0003(4) 0.0009(4)
C2 0.0128(5) 0.0155(5) 0.0214(6) 0.0016(4) 0.0027(4) 0.0036(4)
C3 0.0357(8) 0.0413(8) 0.0272(7) -0.0026(6) 0.0089(6) 0.0178(7)
C4 0.0151(6) 0.0194(6) 0.0392(8) 0.0054(5) -0.0040(5) -0.0006(5)
C5 0.0213(6) 0.0272(6) 0.0184(6) 0.0010(5) 0.0003(5) 0.0062(5)
C6 0.0167(5) 0.0108(5) 0.0275(6) 0.0017(4) 0.0003(5) 0.0007(4)
C7 0.0226(6) 0.0154(5) 0.0337(7) -0.0031(5) -0.0079(5) -0.0011(5)
C8 0.0266(7) 0.0193(6) 0.0460(9) 0.0095(6) 0.0107(6) -0.0005(5)
C9 0.0235(6) 0.0164(5) 0.0267(6) 0.0003(5) -0.0001(5) 0.0067(5)
C10 0.0109(5) 0.0200(6) 0.0260(6) -0.0033(5) 0.0009(4) -0.0027(4)
C11 0.0133(6) 0.0263(7) 0.0485(9) 0.0031(6) -0.0011(5) 0.0010(5)
C12 0.0221(7) 0.0320(7) 0.0445(9) 0.0097(6) -0.0013(6) -0.0124(6)
C13 0.0201(7) 0.0485(9) 0.0405(9) -0.0232(7) -0.0029(6) -0.0065(6)
C14 0.0168(5) 0.0140(5) 0.0153(5) 0.0014(4) 0.0012(4) -0.0001(4)
C15 0.0250(6) 0.0208(6) 0.0201(6) 0.0034(5) -0.0004(5) 0.0072(5)
C16 0.0254(6) 0.0224(6) 0.0198(6) 0.0031(5) 0.0046(5) -0.0047(5)
C17 0.0184(6) 0.0191(6) 0.0176(6) -0.0009(4) -0.0017(4) -0.0015(4)
S1 0.01873(15) 0.01543(14) 0.03076(17) 0.00017(12) 0.00359(12) 0.00093(11)
F1 0.0357(5) 0.0267(4) 0.0432(5) 0.0128(4) 0.0146(4) 0.0131(4)
F2 0.0422(5) 0.0437(5) 0.0206(4) -0.0080(3) 0.0086(4) -0.0113(4)
F3 0.0211(4) 0.0338(4) 0.0399(5) -0.0026(4) 0.0071(3) -0.0075(3)
O1 0.0184(4) 0.0277(5) 0.0329(5) 0.0019(4) 0.0007(4) -0.0045(4)
O2 0.0316(5) 0.0477(6) 0.0350(6) -0.0222(5) 0.0068(4) -0.0051(5)
O3 0.0391(6) 0.0259(5) 0.0771(9) 0.0244(6) 0.0147(6) 0.0105(5)
C18 0.0224(6) 0.0191(6) 0.0197(6) 0.0013(5) 0.0035(5) -0.0021(5)

loop_
_atom_type_symbol
_atom_type_description
_atom_type_scat_dispersion_real
_atom_type_scat_dispersion_imag
_atom_type_scat_source
C C 0.0033 0.0016 'International Tables Vol C Tables 4.2.6.8 and 6.1.1.4'
H H 0.0000 0.0000 'International Tables Vol C Tables 4.2.6.8 and 6.1.1.4'
F F 0.0171 0.0103 'International Tables Vol C Tables 4.2.6.8 and 6.1.1.4'
N N 0.0061 0.0033 'International Tables Vol C Tables 4.2.6.8 and 6.1.1.4'
O O 0.0106 0.0060 'International Tables Vol C Tables 4.2.6.8 and 6.1.1.4'
P P 0.1023 0.0942 'International Tables Vol C Tables 4.2.6.8 and 6.1.1.4'
S S 0.1246 0.1234 'International Tables Vol C Tables 4.2.6.8 and 6.1.1.4'

loop_
_geom_angle_atom_site_label_1
_geom_angle_atom_site_label_2
_geom_angle_atom_site_label_3
_geom_angle
C1 P1 P2 87.76(4)
C1 P1 C6 114.41(5)
C5 P1 P2 121.63(5)
C5 P1 C1 110.37(5)
C5 P1 C6 109.26(6)
C6 P1 P2 112.05(4)
P1 P2 P3 81.321(15)
C10 P2 P1 110.24(4)
C10 P2 P3 107.11(4)
C1 P3 P2 85.28(4)
C1 P3 C14 111.37(5)
C14 P3 P2 101.66(4)
C1 N1 C2 119.22(10)
P1 C1 P3 102.24(5)
N1 C1 P1 121.51(8)
N1 C1 P3 135.32(9)
N1 C2 H2 109.6
N1 C2 C3 108.48(10)
N1 C2 C4 107.57(9)
C3 C2 H2 109.6
C3 C2 C4 112.06(11)
C4 C2 H2 109.6
C2 C3 H3A 109.5
C2 C3 H3B 109.5
C2 C3 H3C 109.5
H3A C3 H3B 109.5
H3A C3 H3C 109.5
H3B C3 H3C 109.5
C2 C4 H4A 109.5
C2 C4 H4B 109.5
C2 C4 H4C 109.5
H4A C4 H4B 109.5
H4A C4 H4C 109.5
H4B C4 H4C 109.5
P1 C5 H5A 109.5
P1 C5 H5B 109.5
P1 C5 H5C 109.5
H5A C5 H5B 109.5
H5A C5 H5C 109.5
H5B C5 H5C 109.5
C7 C6 P1 109.55(8)
C7 C6 C8 109.80(11)
C7 C6 C9 109.97(10)
C8 C6 P1 108.53(9)
C8 C6 C9 111.55(10)
C9 C6 P1 107.39(8)
C6 C7 H7A 109.5
C6 C7 H7B 109.5
C6 C7 H7C 109.5
H7A C7 H7B 109.5
H7A C7 H7C 109.5
H7B C7 H7C 109.5
C6 C8 H8A 109.5
C6 C8 H8B 109.5
C6 C8 H8C 109.5
H8A C8 H8B 109.5
H8A C8 H8C 109.5
H8B C8 H8C 109.5
C6 C9 H9A 109.5
C6 C9 H9B 109.5
C6 C9 H9C 109.5
H9A C9 H9B 109.5
H9A C9 H9C 109.5
H9B C9 H9C 109.5
C11 C10 P2 105.72(8)
C11 C10 C12 110.07(11)
C12 C10 P2 103.40(9)
C13 C10 P2 117.12(9)
C13 C10 C11 110.79(12)
C13 C10 C12 109.39(12)
C10 C11 H11A 109.5
C10 C11 H11B 109.5
C10 C11 H11C 109.5
H11A C11 H11B 109.5
H11A C11 H11C 109.5
H11B C11 H11C 109.5
C10 C12 H12A 109.5
C10 C12 H12B 109.5
C10 C12 H12C 109.5
H12A C12 H12B 109.5
H12A C12 H12C 109.5
H12B C12 H12C 109.5
C10 C13 H13A 109.5
C10 C13 H13B 109.5
C10 C13 H13C 109.5
H13A C13 H13B 109.5
H13A C13 H13C 109.5
H13B C13 H13C 109.5
C15 C14 P3 109.07(8)
C15 C14 C16 108.88(10)
C16 C14 P3 104.13(8)
C17 C14 P3 114.55(8)
C17 C14 C15 109.76(10)
C17 C14 C16 110.21(10)
C14 C15 H15A 109.5
C14 C15 H15B 109.5
C14 C15 H15C 109.5
H15A C15 H15B 109.5
H15A C15 H15C 109.5
H15B C15 H15C 109.5
C14 C16 H16A 109.5
C14 C16 H16B 109.5
C14 C16 H16C 109.5
H16A C16 H16B 109.5
H16A C16 H16C 109.5
H16B C16 H16C 109.5
C14 C17 H17A 109.5
C14 C17 H17B 109.5
C14 C17 H17C 109.5
H17A C17 H17B 109.5
H17A C17 H17C 109.5
H17B C17 H17C 109.5
O1 S1 C18 102.99(6)
O2 S1 O1 114.09(6)
O2 S1 C18 103.25(6)
O3 S1 O1 115.51(7)
O3 S1 O2 115.90(8)
O3 S1 C18 102.46(6)
F1 C18 S1 111.77(8)
F1 C18 F3 107.26(10)
F2 C18 S1 111.59(9)
F2 C18 F1 107.13(10)
F2 C18 F3 106.78(10)
F3 C18 S1 112.01(9)

loop_
_geom_bond_atom_site_label_1
_geom_bond_atom_site_label_2
_geom_bond_distance
P1 P2 2.1957(4)
P1 C1 1.8284(11)
P1 C5 1.7966(12)
P1 C6 1.8455(12)
P2 P3 2.2368(4)
P2 C10 1.8814(12)
P3 C1 1.8816(11)
P3 C14 1.8986(12)
N1 C1 1.2652(15)
N1 C2 1.4720(14)
C2 H2 0.9800
C2 C3 1.5180(18)
C2 C4 1.5198(17)
C3 H3A 0.9600
C3 H3B 0.9600
C3 H3C 0.9600
C4 H4A 0.9600
C4 H4B 0.9600
C4 H4C 0.9600
C5 H5A 0.9600
C5 H5B 0.9600
C5 H5C 0.9600
C6 C7 1.5332(18)
C6 C8 1.5369(18)
C6 C9 1.5395(16)
C7 H7A 0.9600
C7 H7B 0.9600
C7 H7C 0.9600
C8 H8A 0.9600
C8 H8B 0.9600
C8 H8C 0.9600
C9 H9A 0.9600
C9 H9B 0.9600
C9 H9C 0.9600
C10 C11 1.5288(17)
C10 C12 1.5332(18)
C10 C13 1.5260(18)
C11 H11A 0.9600
C11 H11B 0.9600
C11 H11C 0.9600
C12 H12A 0.9600
C12 H12B 0.9600
C12 H12C 0.9600
C13 H13A 0.9600
C13 H13B 0.9600
C13 H13C 0.9600
C14 C15 1.5343(16)
C14 C16 1.5392(16)
C14 C17 1.5268(16)
C15 H15A 0.9600
C15 H15B 0.9600
C15 H15C 0.9600
C16 H16A 0.9600
C16 H16B 0.9600
C16 H16C 0.9600
C17 H17A 0.9600
C17 H17B 0.9600
C17 H17C 0.9600
S1 O1 1.4438(9)
S1 O2 1.4413(11)
S1 O3 1.4352(11)
S1 C18 1.8283(13)
F1 C18 1.3357(14)
F2 C18 1.3340(15)
F3 C18 1.3378(14)

loop_
_geom_torsion_atom_site_label_1
_geom_torsion_atom_site_label_2
_geom_torsion_atom_site_label_3
_geom_torsion_atom_site_label_4
_geom_torsion
P1 P2 C10 C11 -73.99(9)
P1 P2 C10 C12 170.32(8)
P1 P2 C10 C13 49.96(11)
P2 P1 C1 P3 15.43(4)
P2 P1 C1 N1 -174.03(10)
P2 P1 C6 C7 48.94(9)
P2 P1 C6 C8 168.81(7)
P2 P1 C6 C9 -70.46(9)
P2 P3 C1 P1 -15.18(4)
P2 P3 C1 N1 176.31(12)
P2 P3 C14 C15 -178.56(7)
P2 P3 C14 C16 65.33(8)
P2 P3 C14 C17 -55.11(9)
P3 P2 C10 C11 -160.85(8)
P3 P2 C10 C12 83.46(9)
P3 P2 C10 C13 -36.90(12)
C1 P1 C6 C7 -48.96(10)
C1 P1 C6 C8 70.90(10)
C1 P1 C6 C9 -168.37(8)
C1 P3 C14 C15 -89.10(9)
C1 P3 C14 C16 154.78(7)
C1 P3 C14 C17 34.34(10)
C1 N1 C2 C3 126.01(12)
C1 N1 C2 C4 -112.58(12)
C2 N1 C1 P1 -176.21(8)
C2 N1 C1 P3 -9.41(18)
C5 P1 C1 P3 -107.61(6)
C5 P1 C1 N1 62.93(11)
C5 P1 C6 C7 -173.26(9)
C5 P1 C6 C8 -53.39(10)
C5 P1 C6 C9 67.33(10)
C6 P1 C1 P3 128.69(6)
C6 P1 C1 N1 -60.77(11)
C14 P3 C1 P1 -115.88(5)
C14 P3 C1 N1 75.62(13)
O1 S1 C18 F1 61.26(10)
O1 S1 C18 F2 -58.68(10)
O1 S1 C18 F3 -178.35(9)
O2 S1 C18 F1 -57.73(10)
O2 S1 C18 F2 -177.67(9)
O2 S1 C18 F3 62.66(10)
O3 S1 C18 F1 -178.50(10)
O3 S1 C18 F2 61.56(10)
O3 S1 C18 F3 -58.11(11)
